data_7159463
loop_
_publ_author_name
'Huang, Li'
'Han, Ying'
'Sun, Jing'
'Sun, Qiu'
'Yan, Chao-Guo'

_publ_section_title
;
 Tandem ring-opening and formal [3 + 2] cycloaddition of
 furo[2,3-<i>d</i>]pyrimidine-2,4-diones.
;
_journal_issue 29
_journal_name_full 'Organic &amp; biomolecular chemistry'
_journal_page_first 6028
_journal_page_last 6033
_journal_paper_doi 10.1039/d3ob00769c
_journal_volume 21
_journal_year 2023
_chemical_formula_moiety 'C36 H34 N4 O6'
_chemical_formula_sum 'C36 H34 N4 O6'
_chemical_formula_weight 618.67
_space_group_crystal_system monoclinic
_space_group_IT_number 14
_space_group_name_Hall '-P 2yn'
_space_group_name_H-M_alt 'P 1 21/n 1'
_atom_sites_solution_hydrogens geom
_audit_creation_method SHELXL-2014/7
_audit_update_record
;
2023-05-08 deposited with the CCDC.	2023-07-06 downloaded from the CCDC.
;
_cell_angle_alpha 90
_cell_angle_beta 95.263(5)
_cell_angle_gamma 90
_cell_formula_units_Z 8
_cell_length_a 8.5237(14)
_cell_length_b 36.249(6)
_cell_length_c 20.786(4)
_cell_measurement_reflns_used 9980
_cell_measurement_temperature 296(2)
_cell_measurement_theta_max 22.00
_cell_measurement_theta_min 2.45
_cell_volume 6395.3(19)
_computing_structure_refinement 'SHELXL-2014/7 (Sheldrick, 2014)'
_diffrn_ambient_temperature 296(2)
_diffrn_measured_fraction_theta_full 0.999
_diffrn_measured_fraction_theta_max 0.999
_diffrn_measurement_device_type 'Bruker APEX-II CCD'
_diffrn_measurement_method '\f and \w scans'
_diffrn_radiation_type MoK\a
_diffrn_radiation_wavelength 0.71073
_diffrn_reflns_av_R_equivalents 0.1447
_diffrn_reflns_av_unetI/netI 0.1230
_diffrn_reflns_Laue_measured_fraction_full 0.999
_diffrn_reflns_Laue_measured_fraction_max 0.999
_diffrn_reflns_limit_h_max 10
_diffrn_reflns_limit_h_min -10
_diffrn_reflns_limit_k_max 44
_diffrn_reflns_limit_k_min -44
_diffrn_reflns_limit_l_max 25
_diffrn_reflns_limit_l_min -25
_diffrn_reflns_number 91396
_diffrn_reflns_point_group_measured_fraction_full 0.999
_diffrn_reflns_point_group_measured_fraction_max 0.999
_diffrn_reflns_theta_full 25.242
_diffrn_reflns_theta_max 25.999
_diffrn_reflns_theta_min 1.133
_exptl_absorpt_coefficient_mu 0.089
_exptl_absorpt_correction_T_max 0.7456
_exptl_absorpt_correction_T_min 0.6556
_exptl_absorpt_correction_type multi-scan
_exptl_absorpt_process_details sadabs
_exptl_crystal_colour yellow
_exptl_crystal_density_diffrn 1.285
_exptl_crystal_description block
_exptl_crystal_F_000 2608
_exptl_crystal_size_max 0.280
_exptl_crystal_size_mid 0.220
_exptl_crystal_size_min 0.180
_refine_diff_density_max 0.246
_refine_diff_density_min -0.217
_refine_diff_density_rms 0.049
_refine_ls_extinction_method none
_refine_ls_goodness_of_fit_ref 1.013
_refine_ls_hydrogen_treatment constr
_refine_ls_matrix_type full
_refine_ls_number_parameters 837
_refine_ls_number_reflns 12573
_refine_ls_number_restraints 0
_refine_ls_restrained_S_all 1.013
_refine_ls_R_factor_all 0.1902
_refine_ls_R_factor_gt 0.0751
_refine_ls_shift/su_max 0.000
_refine_ls_shift/su_mean 0.000
_refine_ls_structure_factor_coef Fsqd
_refine_ls_weighting_details 'w=1/[\s^2^(Fo^2^)+(0.0724P)^2^+3.2044P] where P=(Fo^2^+2Fc^2^)/3'
_refine_ls_weighting_scheme calc
_refine_ls_wR_factor_gt 0.1475
_refine_ls_wR_factor_ref 0.1886
_reflns_Friedel_coverage 0.000
_reflns_number_gt 5848
_reflns_number_total 12573
_reflns_threshold_expression 'I > 2\s(I)'
_cod_data_source_file d3ob00769c2.cif
_cod_data_source_block 7b
_cod_depositor_comments 'Adding full bibliography for 7159461--7159463.cif.'
_cod_original_cell_volume 6395.4(18)
_cod_original_sg_symbol_H-M 'P 21/n'
_cod_database_code 7159463
_shelx_shelxl_version_number 2014/7
_shelx_space_group_comment
;
The symmetry employed for this shelxl refinement is uniquely defined
by the following loop, which should always be used as a source of
symmetry information in preference to the above space-group names.
They are only intended as comments.
;
_shelx_estimated_absorpt_t_min 0.976
_shelx_estimated_absorpt_t_max 0.984

loop_
_space_group_symop_operation_xyz
'x, y, z'
'-x+1/2, y+1/2, -z+1/2'
'-x, -y, -z'
'x-1/2, -y-1/2, z-1/2'

loop_
_atom_site_label
_atom_site_type_symbol
_atom_site_fract_x
_atom_site_fract_y
_atom_site_fract_z
_atom_site_U_iso_or_equiv
_atom_site_adp_type
_atom_site_occupancy
_atom_site_site_symmetry_order
_atom_site_calc_flag
_atom_site_refinement_flags_posn
_atom_site_refinement_flags_adp
_atom_site_refinement_flags_occupancy
_atom_site_disorder_assembly
_atom_site_disorder_group
C1 C 1.2361(4) 0.18983(9) 0.79512(16) 0.0341(8) Uani 1 1 d . . . . .
C2 C 1.3708(4) 0.17239(10) 0.82156(16) 0.0425(9) Uani 1 1 d . . . . .
H2 H 1.4477 0.1854 0.8468 0.051 Uiso 1 1 calc R U . . .
C3 C 1.3894(4) 0.13524(11) 0.80989(17) 0.0485(10) Uani 1 1 d . . . . .
H3 H 1.4813 0.1236 0.8269 0.058 Uiso 1 1 calc R U . . .
C4 C 1.2774(5) 0.11470(10) 0.77409(18) 0.0468(10) Uani 1 1 d . . . . .
C5 C 1.2978(6) 0.07383(11) 0.7648(2) 0.0839(15) Uani 1 1 d . . . . .
H5A H 1.3240 0.0691 0.7216 0.126 Uiso 1 1 calc R U . . .
H5B H 1.2015 0.0614 0.7718 0.126 Uiso 1 1 calc R U . . .
H5C H 1.3810 0.0649 0.7951 0.126 Uiso 1 1 calc R U . . .
C6 C 1.1453(4) 0.13323(10) 0.74696(16) 0.0411(9) Uani 1 1 d . . . . .
H6 H 1.0684 0.1201 0.7220 0.049 Uiso 1 1 calc R U . . .
C7 C 1.1239(4) 0.17080(9) 0.75585(15) 0.0328(8) Uani 1 1 d . . . . .
C8 C 0.9901(4) 0.19152(9) 0.72216(15) 0.0346(8) Uani 1 1 d . . . . .
H8 H 0.9001 0.1746 0.7171 0.042 Uiso 1 1 calc R U . . .
C9 C 0.9398(4) 0.22478(9) 0.76082(15) 0.0333(8) Uani 1 1 d . . . . .
C10 C 1.0748(4) 0.24598(9) 0.80067(16) 0.0342(8) Uani 1 1 d . . . . .
C11 C 1.0223(4) 0.24871(9) 0.86785(17) 0.0388(9) Uani 1 1 d . . . . .
C12 C 1.0868(5) 0.27010(11) 0.91833(18) 0.0538(11) Uani 1 1 d . . . . .
H12 H 1.1724 0.2854 0.9134 0.065 Uiso 1 1 calc R U . . .
C13 C 1.0208(6) 0.26816(13) 0.9763(2) 0.0663(12) Uani 1 1 d . . . . .
H13 H 1.0607 0.2830 1.0106 0.080 Uiso 1 1 calc R U . . .
C14 C 0.8962(6) 0.24460(13) 0.9847(2) 0.0642(12) Uani 1 1 d . . . . .
H14 H 0.8562 0.2431 1.0247 0.077 Uiso 1 1 calc R U . . .
C15 C 0.8320(5) 0.22371(11) 0.93461(19) 0.0553(11) Uani 1 1 d . . . . .
H15 H 0.7475 0.2081 0.9399 0.066 Uiso 1 1 calc R U . . .
C16 C 0.8951(4) 0.22606(9) 0.87520(17) 0.0393(9) Uani 1 1 d . . . . .
C17 C 0.8359(4) 0.21084(10) 0.81263(17) 0.0386(9) Uani 1 1 d . . . . .
C18 C 0.7150(4) 0.29215(9) 0.77787(16) 0.0384(9) Uani 1 1 d . . . . .
H18 H 0.7796 0.2803 0.8135 0.046 Uiso 1 1 calc R U . . .
C19 C 0.7515(6) 0.33262(11) 0.7794(2) 0.0727(13) Uani 1 1 d . . . . .
H19A H 0.6923 0.3447 0.7432 0.087 Uiso 1 1 calc R U . . .
H19B H 0.8628 0.3362 0.7749 0.087 Uiso 1 1 calc R U . . .
C20 C 0.7103(6) 0.35006(12) 0.8421(2) 0.0808(15) Uani 1 1 d . . . . .
H20A H 0.7764 0.3395 0.8779 0.097 Uiso 1 1 calc R U . . .
H20B H 0.7318 0.3763 0.8410 0.097 Uiso 1 1 calc R U . . .
C21 C 0.5432(6) 0.34425(13) 0.8526(2) 0.0792(14) Uani 1 1 d . . . . .
H21A H 0.4769 0.3572 0.8195 0.095 Uiso 1 1 calc R U . . .
H21B H 0.5227 0.3543 0.8942 0.095 Uiso 1 1 calc R U . . .
C22 C 0.5032(6) 0.30397(15) 0.8505(2) 0.0947(18) Uani 1 1 d . . . . .
H22A H 0.3913 0.3010 0.8542 0.114 Uiso 1 1 calc R U . . .
H22B H 0.5597 0.2917 0.8870 0.114 Uiso 1 1 calc R U . . .
C23 C 0.5455(5) 0.28598(12) 0.7880(2) 0.0735(14) Uani 1 1 d . . . . .
H23A H 0.5250 0.2597 0.7897 0.088 Uiso 1 1 calc R U . . .
H23B H 0.4796 0.2962 0.7518 0.088 Uiso 1 1 calc R U . . .
C24 C 0.8571(4) 0.24874(9) 0.70728(16) 0.0348(8) Uani 1 1 d . . . . .
C25 C 0.9044(4) 0.23932(9) 0.64826(16) 0.0363(9) Uani 1 1 d . . . . .
C26 C 0.8708(4) 0.26011(9) 0.58917(16) 0.0385(9) Uani 1 1 d . . . . .
C27 C 0.9418(4) 0.25254(10) 0.53217(17) 0.0465(10) Uani 1 1 d . . . . .
H27 H 1.0097 0.2326 0.5305 0.056 Uiso 1 1 calc R U . . .
C28 C 0.9105(5) 0.27463(11) 0.47912(18) 0.0517(10) Uani 1 1 d . . . . .
H28 H 0.9574 0.2698 0.4413 0.062 Uiso 1 1 calc R U . . .
C29 C 0.8095(5) 0.30410(11) 0.48190(19) 0.0597(11) Uani 1 1 d . . . . .
H29 H 0.7876 0.3197 0.4467 0.072 Uiso 1 1 calc R U . . .
C30 C 0.7425(5) 0.30953(11) 0.53834(19) 0.0574(11) Uani 1 1 d . . . . .
H30 H 0.6737 0.3293 0.5403 0.069 Uiso 1 1 calc R U . . .
C31 C 1.0156(4) 0.20705(9) 0.65258(16) 0.0356(8) Uani 1 1 d . . . . .
C32 C 0.9698(5) 0.17593(10) 0.60598(17) 0.0424(9) Uani 1 1 d . . . . .
C33 C 1.0450(6) 0.11959(11) 0.5507(2) 0.0779(14) Uani 1 1 d . . . . .
H33A H 0.9346 0.1201 0.5364 0.117 Uiso 1 1 calc R U . . .
H33B H 1.0675 0.0985 0.5779 0.117 Uiso 1 1 calc R U . . .
H33C H 1.1049 0.1181 0.5138 0.117 Uiso 1 1 calc R U . . .
C34 C 1.2481(5) 0.15952(11) 0.60488(18) 0.0508(10) Uani 1 1 d . . . . .
C35 C 1.4629(4) 0.19991(12) 0.64851(19) 0.0603(11) Uani 1 1 d . . . . .
H35A H 1.4844 0.2257 0.6429 0.090 Uiso 1 1 calc R U . . .
H35B H 1.5216 0.1856 0.6201 0.090 Uiso 1 1 calc R U . . .
H35C H 1.4934 0.1929 0.6924 0.090 Uiso 1 1 calc R U . . .
C36 C 1.1875(4) 0.21876(11) 0.65113(16) 0.0366(9) Uani 1 1 d . . . . .
C37 C 0.1633(4) 0.00850(10) 0.13440(17) 0.0387(9) Uani 1 1 d . . . . .
C38 C 0.0440(5) -0.00832(13) 0.09508(19) 0.0591(11) Uani 1 1 d . . . . .
H38 H -0.0271 0.0057 0.0687 0.071 Uiso 1 1 calc R U . . .
C39 C 0.0332(5) -0.04624(14) 0.0961(2) 0.0695(13) Uani 1 1 d . . . . .
H39 H -0.0453 -0.0577 0.0691 0.083 Uiso 1 1 calc R U . . .
C40 C 0.1338(5) -0.06781(11) 0.1353(2) 0.0588(11) Uani 1 1 d . . . . .
C41 C 0.1243(6) -0.10953(11) 0.1334(3) 0.0921(17) Uani 1 1 d . . . . .
H41A H 0.0159 -0.1170 0.1299 0.138 Uiso 1 1 calc R U . . .
H41B H 0.1774 -0.1195 0.1723 0.138 Uiso 1 1 calc R U . . .
H41C H 0.1737 -0.1185 0.0968 0.138 Uiso 1 1 calc R U . . .
C42 C 0.2500(4) -0.05010(10) 0.17445(17) 0.0465(10) Uani 1 1 d . . . . .
H42 H 0.3197 -0.0642 0.2014 0.056 Uiso 1 1 calc R U . . .
C43 C 0.2664(4) -0.01179(9) 0.17488(16) 0.0361(9) Uani 1 1 d . . . . .
C44 C 0.3961(4) 0.00823(9) 0.21454(15) 0.0344(8) Uani 1 1 d . . . . .
H44 H 0.4858 -0.0087 0.2201 0.041 Uiso 1 1 calc R U . . .
C45 C 0.4528(4) 0.04268(9) 0.17971(15) 0.0309(8) Uani 1 1 d . . . . .
C46 C 0.3201(4) 0.06420(9) 0.13884(15) 0.0337(8) Uani 1 1 d . . . . .
C47 C 0.3749(4) 0.06648(9) 0.07225(16) 0.0357(8) Uani 1 1 d . . . . .
C48 C 0.3054(4) 0.08555(11) 0.01997(17) 0.0506(10) Uani 1 1 d . . . . .
H48 H 0.2144 0.0993 0.0235 0.061 Uiso 1 1 calc R U . . .
C49 C 0.3724(5) 0.08398(13) -0.03746(19) 0.0662(12) Uani 1 1 d . . . . .
H49 H 0.3281 0.0972 -0.0729 0.079 Uiso 1 1 calc R U . . .
C50 C 0.5060(6) 0.06274(12) -0.04312(19) 0.0653(12) Uani 1 1 d . . . . .
H50 H 0.5490 0.0617 -0.0826 0.078 Uiso 1 1 calc R U . . .
C51 C 0.5755(5) 0.04332(11) 0.00836(18) 0.0516(10) Uani 1 1 d . . . . .
H51 H 0.6651 0.0292 0.0045 0.062 Uiso 1 1 calc R U . . .
C52 C 0.5078(4) 0.04542(9) 0.06664(16) 0.0368(9) Uani 1 1 d . . . . .
C53 C 0.5626(4) 0.02963(9) 0.12929(17) 0.0368(9) Uani 1 1 d . . . . .
C54 C 0.6783(4) 0.10868(9) 0.16982(16) 0.0374(9) Uani 1 1 d . . . . .
H54 H 0.6138 0.0972 0.1338 0.045 Uiso 1 1 calc R U . . .
C55 C 0.6436(5) 0.14954(10) 0.1671(2) 0.0597(11) Uani 1 1 d . . . . .
H55A H 0.7061 0.1620 0.2019 0.072 Uiso 1 1 calc R U . . .
H55B H 0.5332 0.1537 0.1725 0.072 Uiso 1 1 calc R U . . .
C56 C 0.6824(5) 0.16527(11) 0.1022(2) 0.0708(13) Uani 1 1 d . . . . .
H56A H 0.6150 0.1538 0.0677 0.085 Uiso 1 1 calc R U . . .
H56B H 0.6613 0.1916 0.1012 0.085 Uiso 1 1 calc R U . . .
C57 C 0.8508(5) 0.15876(12) 0.0911(2) 0.0720(13) Uani 1 1 d . . . . .
H57A H 0.9184 0.1724 0.1228 0.086 Uiso 1 1 calc R U . . .
H57B H 0.8701 0.1676 0.0485 0.086 Uiso 1 1 calc R U . . .
C58 C 0.8897(5) 0.11839(13) 0.0964(2) 0.0791(15) Uani 1 1 d . . . . .
H58A H 1.0014 0.1151 0.0927 0.095 Uiso 1 1 calc R U . . .
H58B H 0.8328 0.1054 0.0606 0.095 Uiso 1 1 calc R U . . .
C59 C 0.8484(4) 0.10152(12) 0.1592(2) 0.0630(12) Uani 1 1 d . . . . .
H59A H 0.8670 0.0751 0.1585 0.076 Uiso 1 1 calc R U . . .
H59B H 0.9159 0.1119 0.1948 0.076 Uiso 1 1 calc R U . . .
C60 C 0.5306(4) 0.06488(9) 0.23639(16) 0.0345(8) Uani 1 1 d . . . . .
C61 C 0.4764(4) 0.05432(9) 0.29296(16) 0.0347(8) Uani 1 1 d . . . . .
C62 C 0.5071(4) 0.07321(10) 0.35460(16) 0.0420(9) Uani 1 1 d . . . . .
C63 C 0.4249(4) 0.06482(10) 0.40847(17) 0.0493(10) Uani 1 1 d . . . . .
H63 H 0.3525 0.0456 0.4064 0.059 Uiso 1 1 calc R U . . .
C64 C 0.4519(5) 0.08511(12) 0.46385(18) 0.0622(12) Uani 1 1 d . . . . .
H64 H 0.3972 0.0799 0.4995 0.075 Uiso 1 1 calc R U . . .
C65 C 0.5604(6) 0.11330(13) 0.4665(2) 0.0678(13) Uani 1 1 d . . . . .
H65 H 0.5802 0.1276 0.5035 0.081 Uiso 1 1 calc R U . . .
C66 C 0.6378(5) 0.11944(12) 0.4130(2) 0.0648(12) Uani 1 1 d . . . . .
H66 H 0.7122 0.1383 0.4151 0.078 Uiso 1 1 calc R U . . .
C67 C 0.3646(4) 0.02221(9) 0.28421(15) 0.0346(8) Uani 1 1 d . . . . .
C68 C 0.1933(4) 0.03389(11) 0.28533(15) 0.0374(9) Uani 1 1 d . . . . .
C69 C -0.0811(4) 0.01655(13) 0.2916(2) 0.0785(14) Uani 1 1 d . . . . .
H69A H -0.0963 0.0420 0.3022 0.118 Uiso 1 1 calc R U . . .
H69B H -0.1383 0.0012 0.3190 0.118 Uiso 1 1 calc R U . . .
H69C H -0.1188 0.0123 0.2473 0.118 Uiso 1 1 calc R U . . .
C70 C 0.1300(5) -0.02762(12) 0.32318(19) 0.0561(11) Uani 1 1 d . . . . .
C71 C 0.3309(6) -0.07072(12) 0.3679(2) 0.0856(16) Uani 1 1 d . . . . .
H71A H 0.2752 -0.0900 0.3438 0.128 Uiso 1 1 calc R U . . .
H71B H 0.3025 -0.0709 0.4115 0.128 Uiso 1 1 calc R U . . .
H71C H 0.4422 -0.0746 0.3679 0.128 Uiso 1 1 calc R U . . .
C72 C 0.4079(5) -0.01034(10) 0.32851(16) 0.0425(9) Uani 1 1 d . . . . .
N1 N 0.7550(3) 0.27575(8) 0.71767(14) 0.0470(8) Uani 1 1 d . . . . .
H1 H 0.7054 0.2848 0.6834 0.056 Uiso 1 1 calc R U . . .
N2 N 0.7686(4) 0.28857(8) 0.59085(14) 0.0485(8) Uani 1 1 d . . . . .
N3 N 1.0882(4) 0.15376(8) 0.58751(14) 0.0487(8) Uani 1 1 d . . . . .
N4 N 1.2923(3) 0.19297(8) 0.63326(13) 0.0433(8) Uani 1 1 d . . . . .
N5 N 0.6330(3) 0.09217(8) 0.22855(13) 0.0445(8) Uani 1 1 d . . . . .
H5 H 0.6785 0.1012 0.2637 0.053 Uiso 1 1 calc R U . . .
N6 N 0.6155(4) 0.10060(9) 0.35784(14) 0.0524(8) Uani 1 1 d . . . . .
N7 N 0.0885(3) 0.00748(8) 0.30142(14) 0.0457(8) Uani 1 1 d . . . . .
N8 N 0.2887(4) -0.03473(8) 0.33786(14) 0.0511(8) Uani 1 1 d . . . . .
O1 O 1.2253(2) 0.22703(6) 0.80571(11) 0.0429(6) Uani 1 1 d . . . . .
O2 O 1.1064(3) 0.28079(6) 0.77846(11) 0.0444(6) Uani 1 1 d . . . . .
H2A H 1.1335 0.2793 0.7417 0.067 Uiso 1 1 calc R U . . .
O3 O 0.7251(3) 0.19022(7) 0.80160(12) 0.0562(7) Uani 1 1 d . . . . .
O4 O 0.8326(3) 0.16972(8) 0.58797(13) 0.0666(8) Uani 1 1 d . . . . .
O5 O 1.3440(3) 0.13680(8) 0.59264(15) 0.0790(9) Uani 1 1 d . . . . .
O6 O 1.2331(3) 0.24898(7) 0.66938(12) 0.0514(7) Uani 1 1 d . . . . .
O7 O 0.1684(3) 0.04637(6) 0.13376(11) 0.0428(6) Uani 1 1 d . . . . .
O8 O 0.2916(3) 0.09924(6) 0.16146(11) 0.0436(6) Uani 1 1 d . . . . .
H8A H 0.2482 0.0977 0.1950 0.065 Uiso 1 1 calc R U . . .
O9 O 0.6750(3) 0.00942(7) 0.14132(12) 0.0552(7) Uani 1 1 d . . . . .
O10 O 0.1502(3) 0.06469(7) 0.26960(12) 0.0498(7) Uani 1 1 d . . . . .
O11 O 0.0331(4) -0.05065(9) 0.33215(17) 0.0911(11) Uani 1 1 d . . . . .
O12 O 0.5424(3) -0.01638(7) 0.34932(13) 0.0593(7) Uani 1 1 d . . . . .

loop_
_atom_site_aniso_label
_atom_site_aniso_U_11
_atom_site_aniso_U_22
_atom_site_aniso_U_33
_atom_site_aniso_U_23
_atom_site_aniso_U_13
_atom_site_aniso_U_12
C1 0.032(2) 0.034(2) 0.037(2) 0.0037(17) 0.0077(17) 0.0011(18)
C2 0.035(2) 0.055(3) 0.037(2) 0.0012(19) 0.0046(17) 0.004(2)
C3 0.044(2) 0.059(3) 0.042(2) 0.006(2) 0.0015(19) 0.022(2)
C4 0.050(3) 0.045(2) 0.045(2) 0.0002(19) 0.000(2) 0.014(2)
C5 0.092(4) 0.046(3) 0.108(4) -0.010(3) -0.022(3) 0.025(3)
C6 0.042(2) 0.041(2) 0.040(2) 0.0020(18) 0.0036(18) -0.0007(19)
C7 0.0285(19) 0.036(2) 0.034(2) 0.0070(17) 0.0040(16) 0.0034(17)
C8 0.031(2) 0.033(2) 0.039(2) 0.0019(16) 0.0017(16) -0.0046(16)
C9 0.032(2) 0.033(2) 0.035(2) 0.0032(16) 0.0078(16) 0.0025(16)
C10 0.031(2) 0.029(2) 0.042(2) 0.0042(17) 0.0046(17) 0.0011(16)
C11 0.037(2) 0.038(2) 0.040(2) 0.0008(18) 0.0011(18) 0.0045(18)
C12 0.055(3) 0.061(3) 0.045(3) -0.004(2) 0.004(2) -0.002(2)
C13 0.075(3) 0.080(3) 0.044(3) -0.008(2) 0.005(2) 0.007(3)
C14 0.074(3) 0.081(3) 0.039(3) 0.003(2) 0.015(2) 0.006(3)
C15 0.054(3) 0.061(3) 0.051(3) 0.016(2) 0.011(2) 0.005(2)
C16 0.038(2) 0.042(2) 0.039(2) 0.0120(18) 0.0071(18) 0.0079(18)
C17 0.028(2) 0.036(2) 0.052(2) 0.0075(18) 0.0064(18) 0.0036(18)
C18 0.039(2) 0.036(2) 0.041(2) 0.0035(17) 0.0064(17) 0.0070(17)
C19 0.083(3) 0.046(3) 0.096(4) -0.007(3) 0.043(3) -0.013(2)
C20 0.091(4) 0.050(3) 0.105(4) -0.023(3) 0.028(3) -0.016(3)
C21 0.079(4) 0.088(4) 0.072(3) -0.026(3) 0.017(3) 0.019(3)
C22 0.077(4) 0.114(4) 0.102(4) -0.046(3) 0.056(3) -0.032(3)
C23 0.052(3) 0.080(3) 0.093(4) -0.035(3) 0.032(3) -0.019(2)
C24 0.028(2) 0.036(2) 0.041(2) 0.0041(17) 0.0063(17) 0.0022(17)
C25 0.033(2) 0.038(2) 0.039(2) 0.0019(17) 0.0048(17) 0.0056(17)
C26 0.037(2) 0.040(2) 0.037(2) 0.0023(18) -0.0021(17) 0.0037(18)
C27 0.050(2) 0.052(2) 0.038(2) -0.001(2) 0.0041(19) 0.0071(19)
C28 0.057(3) 0.065(3) 0.034(2) 0.003(2) 0.0045(19) -0.001(2)
C29 0.072(3) 0.061(3) 0.046(3) 0.016(2) 0.006(2) 0.015(2)
C30 0.065(3) 0.054(3) 0.054(3) 0.012(2) 0.006(2) 0.020(2)
C31 0.034(2) 0.036(2) 0.037(2) -0.0010(17) 0.0064(16) 0.0017(17)
C32 0.046(3) 0.041(2) 0.039(2) 0.0014(18) 0.0005(19) -0.001(2)
C33 0.094(4) 0.065(3) 0.076(3) -0.035(3) 0.010(3) -0.004(3)
C34 0.057(3) 0.053(3) 0.044(2) -0.004(2) 0.017(2) 0.012(2)
C35 0.034(2) 0.090(3) 0.057(3) 0.006(2) 0.007(2) 0.002(2)
C36 0.037(2) 0.043(2) 0.030(2) 0.0010(18) 0.0028(17) 0.003(2)
C37 0.034(2) 0.043(2) 0.040(2) -0.0012(18) 0.0061(18) -0.0021(19)
C38 0.047(3) 0.073(3) 0.056(3) -0.006(2) -0.004(2) -0.012(2)
C39 0.059(3) 0.079(4) 0.069(3) -0.015(3) -0.003(3) -0.028(3)
C40 0.062(3) 0.052(3) 0.065(3) -0.017(2) 0.018(2) -0.021(2)
C41 0.108(4) 0.055(3) 0.115(4) -0.026(3) 0.019(3) -0.034(3)
C42 0.053(3) 0.040(2) 0.049(2) -0.0031(19) 0.016(2) -0.002(2)
C43 0.036(2) 0.036(2) 0.038(2) -0.0057(17) 0.0091(17) -0.0048(18)
C44 0.033(2) 0.034(2) 0.036(2) -0.0018(17) 0.0042(16) 0.0037(17)
C45 0.0291(19) 0.0328(19) 0.0313(19) -0.0007(16) 0.0046(16) -0.0001(16)
C46 0.032(2) 0.033(2) 0.036(2) -0.0057(16) 0.0041(16) 0.0024(17)
C47 0.036(2) 0.037(2) 0.034(2) -0.0047(17) 0.0034(17) -0.0060(17)
C48 0.049(2) 0.065(3) 0.038(2) 0.008(2) 0.002(2) 0.004(2)
C49 0.071(3) 0.088(3) 0.039(3) 0.011(2) 0.002(2) 0.000(3)
C50 0.077(3) 0.086(3) 0.035(2) -0.003(2) 0.014(2) -0.008(3)
C51 0.054(3) 0.056(3) 0.047(3) -0.013(2) 0.016(2) -0.005(2)
C52 0.041(2) 0.040(2) 0.030(2) -0.0073(17) 0.0060(17) -0.0056(18)
C53 0.035(2) 0.031(2) 0.046(2) -0.0081(17) 0.0079(18) 0.0023(18)
C54 0.037(2) 0.039(2) 0.036(2) 0.0004(17) 0.0049(17) -0.0031(17)
C55 0.060(3) 0.044(2) 0.078(3) -0.001(2) 0.021(2) 0.007(2)
C56 0.070(3) 0.050(3) 0.095(4) 0.026(3) 0.019(3) 0.014(2)
C57 0.062(3) 0.072(3) 0.083(3) 0.030(3) 0.013(3) -0.009(3)
C58 0.054(3) 0.096(4) 0.093(4) 0.044(3) 0.040(3) 0.028(3)
C59 0.044(3) 0.067(3) 0.081(3) 0.032(2) 0.022(2) 0.015(2)
C60 0.030(2) 0.036(2) 0.038(2) -0.0027(17) 0.0044(17) 0.0025(17)
C61 0.034(2) 0.037(2) 0.033(2) -0.0028(17) 0.0029(16) -0.0007(17)
C62 0.045(2) 0.045(2) 0.035(2) -0.0004(18) 0.0010(18) 0.004(2)
C63 0.054(3) 0.053(2) 0.042(2) -0.001(2) 0.009(2) -0.002(2)
C64 0.078(3) 0.074(3) 0.036(2) -0.008(2) 0.012(2) 0.004(3)
C65 0.088(4) 0.070(3) 0.044(3) -0.018(2) 0.001(3) -0.005(3)
C66 0.078(3) 0.064(3) 0.052(3) -0.015(2) 0.003(2) -0.025(2)
C67 0.034(2) 0.037(2) 0.032(2) 0.0031(16) 0.0022(16) 0.0007(17)
C68 0.041(2) 0.043(2) 0.029(2) 0.0003(18) 0.0069(17) 0.002(2)
C69 0.036(3) 0.093(4) 0.107(4) 0.026(3) 0.011(2) -0.004(2)
C70 0.050(3) 0.058(3) 0.060(3) 0.015(2) 0.002(2) -0.012(2)
C71 0.086(4) 0.062(3) 0.106(4) 0.044(3) -0.010(3) -0.002(3)
C72 0.044(2) 0.048(2) 0.035(2) 0.0026(18) -0.0003(19) -0.002(2)
N1 0.0457(19) 0.057(2) 0.0383(18) 0.0076(16) 0.0050(15) 0.0220(17)
N2 0.052(2) 0.054(2) 0.0395(19) 0.0125(16) 0.0042(15) 0.0172(17)
N3 0.049(2) 0.048(2) 0.050(2) -0.0120(16) 0.0066(16) 0.0060(17)
N4 0.0339(18) 0.054(2) 0.0432(18) -0.0001(16) 0.0077(15) 0.0087(16)
N5 0.0447(19) 0.054(2) 0.0353(17) -0.0039(15) 0.0043(14) -0.0181(16)
N6 0.058(2) 0.057(2) 0.042(2) -0.0115(17) 0.0037(16) -0.0154(18)
N7 0.0358(18) 0.052(2) 0.0501(19) 0.0117(16) 0.0061(15) -0.0022(16)
N8 0.049(2) 0.049(2) 0.053(2) 0.0217(16) -0.0029(17) -0.0076(17)
O1 0.0275(13) 0.0398(15) 0.0610(16) -0.0053(12) 0.0013(12) -0.0003(12)
O2 0.0498(16) 0.0345(14) 0.0498(16) 0.0044(12) 0.0092(13) -0.0075(12)
O3 0.0414(16) 0.0616(18) 0.0667(18) 0.0052(15) 0.0109(14) -0.0115(15)
O4 0.0480(18) 0.069(2) 0.080(2) -0.0234(16) -0.0114(15) -0.0036(15)
O5 0.070(2) 0.079(2) 0.091(2) -0.0229(18) 0.0220(18) 0.0288(18)
O6 0.0421(16) 0.0517(17) 0.0612(17) -0.0074(14) 0.0089(13) -0.0088(13)
O7 0.0297(14) 0.0451(16) 0.0536(16) 0.0038(12) 0.0032(11) 0.0025(12)
O8 0.0475(16) 0.0391(15) 0.0451(15) -0.0060(12) 0.0092(12) 0.0103(12)
O9 0.0506(17) 0.0582(17) 0.0588(17) 0.0004(14) 0.0152(14) 0.0192(15)
O10 0.0453(16) 0.0456(17) 0.0600(17) 0.0063(14) 0.0127(13) 0.0089(13)
O11 0.063(2) 0.081(2) 0.128(3) 0.042(2) -0.0019(19) -0.0286(19)
O12 0.0460(18) 0.0625(18) 0.0676(19) 0.0157(15) -0.0043(15) 0.0071(14)

loop_
_atom_type_symbol
_atom_type_description
_atom_type_scat_dispersion_real
_atom_type_scat_dispersion_imag
_atom_type_scat_source
C C 0.0033 0.0016 'International Tables Vol C Tables 4.2.6.8 and 6.1.1.4'
H H 0.0000 0.0000 'International Tables Vol C Tables 4.2.6.8 and 6.1.1.4'
N N 0.0061 0.0033 'International Tables Vol C Tables 4.2.6.8 and 6.1.1.4'
O O 0.0106 0.0060 'International Tables Vol C Tables 4.2.6.8 and 6.1.1.4'

loop_
_geom_angle_atom_site_label_1
_geom_angle_atom_site_label_2
_geom_angle_atom_site_label_3
_geom_angle
_geom_angle_site_symmetry_1
_geom_angle_site_symmetry_3
_geom_angle_publ_flag
O1 C1 C2 116.9(3) . . ?
O1 C1 C7 122.2(3) . . ?
C2 C1 C7 120.8(3) . . ?
C3 C2 C1 118.8(3) . . ?
C3 C2 H2 120.6 . . ?
C1 C2 H2 120.6 . . ?
C4 C3 C2 122.6(3) . . ?
C4 C3 H3 118.7 . . ?
C2 C3 H3 118.7 . . ?
C3 C4 C6 117.1(3) . . ?
C3 C4 C5 121.3(4) . . ?
C6 C4 C5 121.6(4) . . ?
C4 C5 H5A 109.5 . . ?
C4 C5 H5B 109.5 . . ?
H5A C5 H5B 109.5 . . ?
C4 C5 H5C 109.5 . . ?
H5A C5 H5C 109.5 . . ?
H5B C5 H5C 109.5 . . ?
C4 C6 C7 122.2(3) . . ?
C4 C6 H6 118.9 . . ?
C7 C6 H6 118.9 . . ?
C1 C7 C6 118.4(3) . . ?
C1 C7 C8 119.0(3) . . ?
C6 C7 C8 122.5(3) . . ?
C7 C8 C9 113.0(3) . . ?
C7 C8 C31 116.5(3) . . ?
C9 C8 C31 105.5(2) . . ?
C7 C8 H8 107.1 . . ?
C9 C8 H8 107.1 . . ?
C31 C8 H8 107.1 . . ?
C24 C9 C8 101.4(3) . . ?
C24 C9 C17 116.0(3) . . ?
C8 C9 C17 108.4(3) . . ?
C24 C9 C10 112.0(3) . . ?
C8 C9 C10 116.0(3) . . ?
C17 C9 C10 103.5(3) . . ?
O2 C10 O1 105.0(2) . . ?
O2 C10 C11 109.5(3) . . ?
O1 C10 C11 107.4(3) . . ?
O2 C10 C9 115.5(3) . . ?
O1 C10 C9 114.2(3) . . ?
C11 C10 C9 104.9(3) . . ?
C12 C11 C16 120.9(3) . . ?
C12 C11 C10 127.6(3) . . ?
C16 C11 C10 111.5(3) . . ?
C11 C12 C13 118.1(4) . . ?
C11 C12 H12 120.9 . . ?
C13 C12 H12 120.9 . . ?
C12 C13 C14 121.3(4) . . ?
C12 C13 H13 119.4 . . ?
C14 C13 H13 119.4 . . ?
C15 C14 C13 120.4(4) . . ?
C15 C14 H14 119.8 . . ?
C13 C14 H14 119.8 . . ?
C14 C15 C16 118.9(4) . . ?
C14 C15 H15 120.6 . . ?
C16 C15 H15 120.6 . . ?
C11 C16 C15 120.4(4) . . ?
C11 C16 C17 109.7(3) . . ?
C15 C16 C17 129.5(3) . . ?
O3 C17 C16 127.0(3) . . ?
O3 C17 C9 124.0(3) . . ?
C16 C17 C9 109.0(3) . . ?
N1 C18 C23 111.5(3) . . ?
N1 C18 C19 110.7(3) . . ?
C23 C18 C19 110.2(3) . . ?
N1 C18 H18 108.1 . . ?
C23 C18 H18 108.1 . . ?
C19 C18 H18 108.1 . . ?
C18 C19 C20 111.2(3) . . ?
C18 C19 H19A 109.4 . . ?
C20 C19 H19A 109.4 . . ?
C18 C19 H19B 109.4 . . ?
C20 C19 H19B 109.4 . . ?
H19A C19 H19B 108.0 . . ?
C21 C20 C19 111.7(4) . . ?
C21 C20 H20A 109.3 . . ?
C19 C20 H20A 109.3 . . ?
C21 C20 H20B 109.3 . . ?
C19 C20 H20B 109.3 . . ?
H20A C20 H20B 107.9 . . ?
C20 C21 C22 110.8(4) . . ?
C20 C21 H21A 109.5 . . ?
C22 C21 H21A 109.5 . . ?
C20 C21 H21B 109.5 . . ?
C22 C21 H21B 109.5 . . ?
H21A C21 H21B 108.1 . . ?
C21 C22 C23 111.7(4) . . ?
C21 C22 H22A 109.3 . . ?
C23 C22 H22A 109.3 . . ?
C21 C22 H22B 109.3 . . ?
C23 C22 H22B 109.3 . . ?
H22A C22 H22B 107.9 . . ?
C18 C23 C22 111.3(3) . . ?
C18 C23 H23A 109.4 . . ?
C22 C23 H23A 109.4 . . ?
C18 C23 H23B 109.4 . . ?
C22 C23 H23B 109.4 . . ?
H23A C23 H23B 108.0 . . ?
N1 C24 C25 125.1(3) . . ?
N1 C24 C9 124.0(3) . . ?
C25 C24 C9 110.8(3) . . ?
C24 C25 C26 125.4(3) . . ?
C24 C25 C31 112.1(3) . . ?
C26 C25 C31 122.0(3) . . ?
N2 C26 C27 119.9(3) . . ?
N2 C26 C25 116.9(3) . . ?
C27 C26 C25 123.2(3) . . ?
C28 C27 C26 119.8(3) . . ?
C28 C27 H27 120.1 . . ?
C26 C27 H27 120.1 . . ?
C27 C28 C29 119.8(4) . . ?
C27 C28 H28 120.1 . . ?
C29 C28 H28 120.1 . . ?
C30 C29 C28 117.4(4) . . ?
C30 C29 H29 121.3 . . ?
C28 C29 H29 121.3 . . ?
N2 C30 C29 124.8(4) . . ?
N2 C30 H30 117.6 . . ?
C29 C30 H30 117.6 . . ?
C25 C31 C32 114.7(3) . . ?
C25 C31 C36 112.5(3) . . ?
C32 C31 C36 112.7(3) . . ?
C25 C31 C8 101.1(3) . . ?
C32 C31 C8 105.7(3) . . ?
C36 C31 C8 109.2(3) . . ?
O4 C32 N3 121.1(3) . . ?
O4 C32 C31 121.3(3) . . ?
N3 C32 C31 117.5(3) . . ?
N3 C33 H33A 109.5 . . ?
N3 C33 H33B 109.5 . . ?
H33A C33 H33B 109.5 . . ?
N3 C33 H33C 109.5 . . ?
H33A C33 H33C 109.5 . . ?
H33B C33 H33C 109.5 . . ?
O5 C34 N4 121.6(4) . . ?
O5 C34 N3 120.7(4) . . ?
N4 C34 N3 117.6(3) . . ?
N4 C35 H35A 109.5 . . ?
N4 C35 H35B 109.5 . . ?
H35A C35 H35B 109.5 . . ?
N4 C35 H35C 109.5 . . ?
H35A C35 H35C 109.5 . . ?
H35B C35 H35C 109.5 . . ?
O6 C36 N4 120.3(3) . . ?
O6 C36 C31 121.7(3) . . ?
N4 C36 C31 117.8(3) . . ?
C43 C37 O7 121.5(3) . . ?
C43 C37 C38 121.3(4) . . ?
O7 C37 C38 117.1(3) . . ?
C39 C38 C37 118.5(4) . . ?
C39 C38 H38 120.8 . . ?
C37 C38 H38 120.8 . . ?
C40 C39 C38 122.5(4) . . ?
C40 C39 H39 118.7 . . ?
C38 C39 H39 118.7 . . ?
C39 C40 C42 117.4(4) . . ?
C39 C40 C41 121.6(4) . . ?
C42 C40 C41 120.9(4) . . ?
C40 C41 H41A 109.5 . . ?
C40 C41 H41B 109.5 . . ?
H41A C41 H41B 109.5 . . ?
C40 C41 H41C 109.5 . . ?
H41A C41 H41C 109.5 . . ?
H41B C41 H41C 109.5 . . ?
C40 C42 C43 122.2(4) . . ?
C40 C42 H42 118.9 . . ?
C43 C42 H42 118.9 . . ?
C37 C43 C42 118.1(3) . . ?
C37 C43 C44 118.3(3) . . ?
C42 C43 C44 123.5(3) . . ?
C43 C44 C45 112.3(3) . . ?
C43 C44 C67 118.6(3) . . ?
C45 C44 C67 104.9(2) . . ?
C43 C44 H44 106.8 . . ?
C45 C44 H44 106.8 . . ?
C67 C44 H44 106.8 . . ?
C60 C45 C53 116.0(3) . . ?
C60 C45 C44 101.4(2) . . ?
C53 C45 C44 107.9(3) . . ?
C60 C45 C46 113.5(3) . . ?
C53 C45 C46 103.8(3) . . ?
C44 C45 C46 114.7(3) . . ?
O8 C46 O7 104.6(2) . . ?
O8 C46 C47 110.0(3) . . ?
O7 C46 C47 108.1(3) . . ?
O8 C46 C45 114.5(3) . . ?
O7 C46 C45 114.6(3) . . ?
C47 C46 C45 104.9(3) . . ?
C48 C47 C52 120.6(3) . . ?
C48 C47 C46 127.4(3) . . ?
C52 C47 C46 112.0(3) . . ?
C49 C48 C47 118.9(4) . . ?
C49 C48 H48 120.6 . . ?
C47 C48 H48 120.6 . . ?
C48 C49 C50 120.5(4) . . ?
C48 C49 H49 119.8 . . ?
C50 C49 H49 119.8 . . ?
C51 C50 C49 121.2(4) . . ?
C51 C50 H50 119.4 . . ?
C49 C50 H50 119.4 . . ?
C50 C51 C52 117.9(4) . . ?
C50 C51 H51 121.0 . . ?
C52 C51 H51 121.0 . . ?
C47 C52 C51 120.9(3) . . ?
C47 C52 C53 109.8(3) . . ?
C51 C52 C53 129.2(3) . . ?
O9 C53 C52 127.1(3) . . ?
O9 C53 C45 124.2(3) . . ?
C52 C53 C45 108.8(3) . . ?
N5 C54 C59 112.8(3) . . ?
N5 C54 C55 111.8(3) . . ?
C59 C54 C55 110.5(3) . . ?
N5 C54 H54 107.1 . . ?
C59 C54 H54 107.1 . . ?
C55 C54 H54 107.1 . . ?
C54 C55 C56 110.0(3) . . ?
C54 C55 H55A 109.7 . . ?
C56 C55 H55A 109.7 . . ?
C54 C55 H55B 109.7 . . ?
C56 C55 H55B 109.7 . . ?
H55A C55 H55B 108.2 . . ?
C57 C56 C55 111.5(4) . . ?
C57 C56 H56A 109.3 . . ?
C55 C56 H56A 109.3 . . ?
C57 C56 H56B 109.3 . . ?
C55 C56 H56B 109.3 . . ?
H56A C56 H56B 108.0 . . ?
C56 C57 C58 110.6(3) . . ?
C56 C57 H57A 109.5 . . ?
C58 C57 H57A 109.5 . . ?
C56 C57 H57B 109.5 . . ?
C58 C57 H57B 109.5 . . ?
H57A C57 H57B 108.1 . . ?
C57 C58 C59 112.9(4) . . ?
C57 C58 H58A 109.0 . . ?
C59 C58 H58A 109.0 . . ?
C57 C58 H58B 109.0 . . ?
C59 C58 H58B 109.0 . . ?
H58A C58 H58B 107.8 . . ?
C54 C59 C58 111.0(3) . . ?
C54 C59 H59A 109.4 . . ?
C58 C59 H59A 109.4 . . ?
C54 C59 H59B 109.4 . . ?
C58 C59 H59B 109.4 . . ?
H59A C59 H59B 108.0 . . ?
N5 C60 C61 126.2(3) . . ?
N5 C60 C45 122.5(3) . . ?
C61 C60 C45 111.2(3) . . ?
C60 C61 C62 125.6(3) . . ?
C60 C61 C67 112.0(3) . . ?
C62 C61 C67 122.1(3) . . ?
N6 C62 C63 120.4(3) . . ?
N6 C62 C61 117.1(3) . . ?
C63 C62 C61 122.4(3) . . ?
C64 C63 C62 119.7(4) . . ?
C64 C63 H63 120.1 . . ?
C62 C63 H63 120.1 . . ?
C63 C64 C65 119.6(4) . . ?
C63 C64 H64 120.2 . . ?
C65 C64 H64 120.2 . . ?
C66 C65 C64 117.5(4) . . ?
C66 C65 H65 121.2 . . ?
C64 C65 H65 121.2 . . ?
N6 C66 C65 125.2(4) . . ?
N6 C66 H66 117.4 . . ?
C65 C66 H66 117.4 . . ?
C61 C67 C72 114.2(3) . . ?
C61 C67 C68 112.4(3) . . ?
C72 C67 C68 112.7(3) . . ?
C61 C67 C44 101.5(2) . . ?
C72 C67 C44 104.7(3) . . ?
C68 C67 C44 110.3(3) . . ?
O10 C68 N7 121.4(3) . . ?
O10 C68 C67 121.4(3) . . ?
N7 C68 C67 117.2(3) . . ?
N7 C69 H69A 109.5 . . ?
N7 C69 H69B 109.5 . . ?
H69A C69 H69B 109.5 . . ?
N7 C69 H69C 109.5 . . ?
H69A C69 H69C 109.5 . . ?
H69B C69 H69C 109.5 . . ?
O11 C70 N8 120.6(4) . . ?
O11 C70 N7 122.0(4) . . ?
N8 C70 N7 117.3(3) . . ?
N8 C71 H71A 109.5 . . ?
N8 C71 H71B 109.5 . . ?
H71A C71 H71B 109.5 . . ?
N8 C71 H71C 109.5 . . ?
H71A C71 H71C 109.5 . . ?
H71B C71 H71C 109.5 . . ?
O12 C72 N8 121.5(3) . . ?
O12 C72 C67 121.8(3) . . ?
N8 C72 C67 116.3(3) . . ?
C24 N1 C18 130.1(3) . . ?
C24 N1 H1 114.9 . . ?
C18 N1 H1 114.9 . . ?
C30 N2 C26 118.2(3) . . ?
C32 N3 C34 124.5(3) . . ?
C32 N3 C33 118.6(3) . . ?
C34 N3 C33 116.7(3) . . ?
C36 N4 C34 123.7(3) . . ?
C36 N4 C35 118.6(3) . . ?
C34 N4 C35 117.6(3) . . ?
C60 N5 C54 129.6(3) . . ?
C60 N5 H5 115.2 . . ?
C54 N5 H5 115.2 . . ?
C66 N6 C62 117.5(3) . . ?
C68 N7 C70 124.6(3) . . ?
C68 N7 C69 117.5(3) . . ?
C70 N7 C69 117.8(3) . . ?
C72 N8 C70 124.7(3) . . ?
C72 N8 C71 118.3(3) . . ?
C70 N8 C71 116.9(3) . . ?
C1 O1 C10 121.7(2) . . ?
C10 O2 H2A 109.5 . . ?
C37 O7 C46 118.4(2) . . ?
C46 O8 H8A 109.5 . . ?

loop_
_geom_bond_atom_site_label_1
_geom_bond_atom_site_label_2
_geom_bond_distance
_geom_bond_site_symmetry_2
_geom_bond_publ_flag
C1 O1 1.371(4) . ?
C1 C2 1.380(4) . ?
C1 C7 1.383(4) . ?
C2 C3 1.380(5) . ?
C2 H2 0.9300 . ?
C3 C4 1.375(5) . ?
C3 H3 0.9300 . ?
C4 C6 1.385(5) . ?
C4 C5 1.506(5) . ?
C5 H5A 0.9600 . ?
C5 H5B 0.9600 . ?
C5 H5C 0.9600 . ?
C6 C7 1.389(4) . ?
C6 H6 0.9300 . ?
C7 C8 1.486(4) . ?
C8 C9 1.532(4) . ?
C8 C31 1.586(4) . ?
C8 H8 0.9800 . ?
C9 C24 1.532(4) . ?
C9 C17 1.541(5) . ?
C9 C10 1.558(5) . ?
C10 O2 1.379(4) . ?
C10 O1 1.450(4) . ?
C10 C11 1.508(5) . ?
C11 C12 1.378(5) . ?
C11 C16 1.380(5) . ?
C12 C13 1.378(5) . ?
C12 H12 0.9300 . ?
C13 C14 1.386(6) . ?
C13 H13 0.9300 . ?
C14 C15 1.361(5) . ?
C14 H14 0.9300 . ?
C15 C16 1.394(5) . ?
C15 H15 0.9300 . ?
C16 C17 1.459(5) . ?
C17 O3 1.210(4) . ?
C18 N1 1.454(4) . ?
C18 C23 1.496(5) . ?
C18 C19 1.500(5) . ?
C18 H18 0.9800 . ?
C19 C20 1.519(6) . ?
C19 H19A 0.9700 . ?
C19 H19B 0.9700 . ?
C20 C21 1.476(6) . ?
C20 H20A 0.9700 . ?
C20 H20B 0.9700 . ?
C21 C22 1.499(6) . ?
C21 H21A 0.9700 . ?
C21 H21B 0.9700 . ?
C22 C23 1.526(6) . ?
C22 H22A 0.9700 . ?
C22 H22B 0.9700 . ?
C23 H23A 0.9700 . ?
C23 H23B 0.9700 . ?
C24 N1 1.340(4) . ?
C24 C25 1.369(4) . ?
C25 C26 1.447(5) . ?
C25 C31 1.503(4) . ?
C26 N2 1.353(4) . ?
C26 C27 1.406(5) . ?
C27 C28 1.369(5) . ?
C27 H27 0.9300 . ?
C28 C29 1.377(5) . ?
C28 H28 0.9300 . ?
C29 C30 1.365(5) . ?
C29 H29 0.9300 . ?
C30 N2 1.331(4) . ?
C30 H30 0.9300 . ?
C31 C32 1.515(5) . ?
C31 C36 1.528(5) . ?
C32 O4 1.215(4) . ?
C32 N3 1.372(4) . ?
C33 N3 1.485(5) . ?
C33 H33A 0.9600 . ?
C33 H33B 0.9600 . ?
C33 H33C 0.9600 . ?
C34 O5 1.204(4) . ?
C34 N4 1.386(5) . ?
C34 N3 1.393(5) . ?
C35 N4 1.481(4) . ?
C35 H35A 0.9600 . ?
C35 H35B 0.9600 . ?
C35 H35C 0.9600 . ?
C36 O6 1.211(4) . ?
C36 N4 1.368(4) . ?
C37 C43 1.373(5) . ?
C37 O7 1.374(4) . ?
C37 C38 1.386(5) . ?
C38 C39 1.378(6) . ?
C38 H38 0.9300 . ?
C39 C40 1.373(6) . ?
C39 H39 0.9300 . ?
C40 C42 1.381(5) . ?
C40 C41 1.515(5) . ?
C41 H41A 0.9600 . ?
C41 H41B 0.9600 . ?
C41 H41C 0.9600 . ?
C42 C43 1.396(5) . ?
C42 H42 0.9300 . ?
C43 C44 1.503(4) . ?
C44 C45 1.543(4) . ?
C44 C67 1.580(4) . ?
C44 H44 0.9800 . ?
C45 C60 1.527(4) . ?
C45 C53 1.542(4) . ?
C45 C46 1.560(4) . ?
C46 O8 1.384(4) . ?
C46 O7 1.441(4) . ?
C46 C47 1.503(4) . ?
C47 C48 1.376(5) . ?
C47 C52 1.380(5) . ?
C48 C49 1.371(5) . ?
C48 H48 0.9300 . ?
C49 C50 1.388(6) . ?
C49 H49 0.9300 . ?
C50 C51 1.369(5) . ?
C50 H50 0.9300 . ?
C51 C52 1.391(5) . ?
C51 H51 0.9300 . ?
C52 C53 1.460(5) . ?
C53 O9 1.214(4) . ?
C54 N5 1.444(4) . ?
C54 C59 1.509(5) . ?
C54 C55 1.511(5) . ?
C54 H54 0.9800 . ?
C55 C56 1.527(5) . ?
C55 H55A 0.9700 . ?
C55 H55B 0.9700 . ?
C56 C57 1.493(5) . ?
C56 H56A 0.9700 . ?
C56 H56B 0.9700 . ?
C57 C58 1.502(6) . ?
C57 H57A 0.9700 . ?
C57 H57B 0.9700 . ?
C58 C59 1.513(5) . ?
C58 H58A 0.9700 . ?
C58 H58B 0.9700 . ?
C59 H59A 0.9700 . ?
C59 H59B 0.9700 . ?
C60 N5 1.339(4) . ?
C60 C61 1.357(4) . ?
C61 C62 1.455(5) . ?
C61 C67 1.505(4) . ?
C62 N6 1.354(4) . ?
C62 C63 1.408(5) . ?
C63 C64 1.368(5) . ?
C63 H63 0.9300 . ?
C64 C65 1.376(6) . ?
C64 H64 0.9300 . ?
C65 C66 1.364(6) . ?
C65 H65 0.9300 . ?
C66 N6 1.333(5) . ?
C66 H66 0.9300 . ?
C67 C72 1.521(5) . ?
C67 C68 1.522(5) . ?
C68 O10 1.211(4) . ?
C68 N7 1.372(4) . ?
C69 N7 1.479(5) . ?
C69 H69A 0.9600 . ?
C69 H69B 0.9600 . ?
C69 H69C 0.9600 . ?
C70 O11 1.201(4) . ?
C70 N8 1.383(5) . ?
C70 N7 1.385(5) . ?
C71 N8 1.476(5) . ?
C71 H71A 0.9600 . ?
C71 H71B 0.9600 . ?
C71 H71C 0.9600 . ?
C72 O12 1.208(4) . ?
C72 N8 1.374(4) . ?
N1 H1 0.8600 . ?
N5 H5 0.8600 . ?
O2 H2A 0.8200 . ?
O8 H8A 0.8200 . ?

loop_
_geom_hbond_atom_site_label_D
_geom_hbond_atom_site_label_H
_geom_hbond_atom_site_label_A
_geom_hbond_distance_DH
_geom_hbond_distance_HA
_geom_hbond_distance_DA
_geom_hbond_angle_DHA
_geom_hbond_site_symmetry_A
N1 H1 N2 0.86 2.05 2.690(4) 130.7 .
N5 H5 N6 0.86 2.08 2.723(4) 131.4 .
O2 H2A O6 0.82 2.10 2.844(3) 150.0 .
O8 H8A O10 0.82 2.18 2.928(3) 150.7 .
